data_7000144
loop_
_publ_author_name
'Bott, Robyn K. J.'
'Hammond, Max'
'Horton, Peter N.'
'Lancaster, Simon J.'
'Bochmann, Manfred'
'Scott, Peter'

_publ_section_title
;
 Group 4 salicyloxazolines are potent polymerization catalysts.
;
_journal_issue 22
_journal_name_full 'Dalton transactions (Cambridge, England : 2003)'
_journal_page_first 3611
_journal_page_last 3613
_journal_paper_doi 10.1039/b509807f
_journal_year 2005
_chemical_formula_sum 'C24 H28 Cl2 N2 O4 Zr'
_chemical_formula_weight 570.60
_space_group_IT_number 19
_symmetry_cell_setting orthorhombic
_symmetry_space_group_name_Hall 'P 2ac 2ab'
_symmetry_space_group_name_H-M 'P 21 21 21'
_atom_sites_solution_hydrogens geom
_atom_sites_solution_primary direct
_atom_sites_solution_secondary difmap
_audit_creation_method SHELXL-97
_cell_angle_alpha 90.00
_cell_angle_beta 90.00
_cell_angle_gamma 90.00
_cell_formula_units_Z 4
_cell_length_a 11.4174(18)
_cell_length_b 13.9809(9)
_cell_length_c 15.0376(17)
_cell_measurement_reflns_used 3187
_cell_measurement_temperature 120(2)
_cell_measurement_theta_max 27.485
_cell_measurement_theta_min 2.910
_cell_volume 2400.4(5)
_computing_cell_refinement ' DENZO (Otwinowski & Minor, 1997) and COLLECT (Hooft, 1998)'
_computing_data_collection ' DENZO (Otwinowski and Minor, 1997)'
_computing_data_reduction ' DENZO (Otwinowski & Minor, 1997) and COLLECT (Hooft, 1998)'
_computing_molecular_graphics 'PLATON (Spek, 1990)'
_computing_structure_refinement 'SHELXL-97 (Sheldrick, 1997b)'
_computing_structure_solution 'SHELXS-97 (Sheldrick, 1997a)'
_diffrn_ambient_temperature 120(2)
_diffrn_detector_area_resol_mean 9.091
_diffrn_measured_fraction_theta_full 0.996
_diffrn_measured_fraction_theta_max 0.996
_diffrn_measurement_device_type 'Nonius KappaCCD Area Detector'
_diffrn_measurement_method '\f and \w scans to fill Ewald Sphere'
_diffrn_radiation_monochromator graphite
_diffrn_radiation_source 'Nonius FR591 rotating anode'
_diffrn_radiation_type MoK\a
_diffrn_radiation_wavelength 0.71073
_diffrn_reflns_av_R_equivalents 0.0502
_diffrn_reflns_av_sigmaI/netI 0.0408
_diffrn_reflns_limit_h_max 14
_diffrn_reflns_limit_h_min -14
_diffrn_reflns_limit_k_max 16
_diffrn_reflns_limit_k_min -18
_diffrn_reflns_limit_l_max 19
_diffrn_reflns_limit_l_min -19
_diffrn_reflns_number 26703
_diffrn_reflns_theta_full 27.48
_diffrn_reflns_theta_max 27.48
_diffrn_reflns_theta_min 3.08
_exptl_absorpt_coefficient_mu 0.715
_exptl_absorpt_correction_T_max 0.9720
_exptl_absorpt_correction_T_min 0.7631
_exptl_absorpt_correction_type multi-scan
_exptl_absorpt_process_details 'SORTAV Blessing (1997)'
_exptl_crystal_colour Colourless
_exptl_crystal_density_diffrn 1.579
_exptl_crystal_density_method 'not measured'
_exptl_crystal_description Plate
_exptl_crystal_F_000 1168
_exptl_crystal_size_max 0.40
_exptl_crystal_size_mid 0.20
_exptl_crystal_size_min 0.04
_refine_diff_density_max 0.463
_refine_diff_density_min -0.440
_refine_diff_density_rms 0.063
_refine_ls_abs_structure_details 'Flack H D (1983), Acta Cryst. A39, 876-881'
_refine_ls_abs_structure_Flack -0.04(3)
_refine_ls_extinction_coef 0.0023(3)
_refine_ls_extinction_expression Fc^*^=kFc[1+0.001xFc^2^\l^3^/sin(2\q)]^-1/4^
_refine_ls_extinction_method SHELXL
_refine_ls_goodness_of_fit_ref 1.032
_refine_ls_hydrogen_treatment constr
_refine_ls_matrix_type full
_refine_ls_number_parameters 305
_refine_ls_number_reflns 5479
_refine_ls_number_restraints 0
_refine_ls_restrained_S_all 1.032
_refine_ls_R_factor_all 0.0368
_refine_ls_R_factor_gt 0.0286
_refine_ls_shift/su_max 0.043
_refine_ls_shift/su_mean 0.001
_refine_ls_structure_factor_coef Fsqd
_refine_ls_weighting_details 'calc w=1/[\s^2^(Fo^2^)+(0.0298P)^2^+0.5006P] where P=(Fo^2^+2Fc^2^)/3'
_refine_ls_weighting_scheme calc
_refine_ls_wR_factor_gt 0.0618
_refine_ls_wR_factor_ref 0.0648
_reflns_number_gt 4876
_reflns_number_total 5479
_reflns_threshold_expression >2sigma(I)
_cod_data_source_file b509807f.txt
_cod_data_source_block s92
_cod_depositor_comments
;
The following automatic conversions were performed:
'_symmetry_cell_setting' value 'Orthorhombic' changed to 'orthorhombic'
according to '/home/saulius/struct/CIF-dictionaries/cif_core.dic'
dictionary named 'cif_core.dic' version 2.4.1 from 2010-06-29.

Automatic conversion script
Id: cif_fix_enum 1527 2010-12-29 10:47:43Z saulius 
;
_cod_original_sg_symbol_H-M P2(1)2(1)2(1)
_cod_database_code 7000144

loop_
_symmetry_equiv_pos_as_xyz
'x, y, z'
'-x+1/2, -y, z+1/2'
'x+1/2, -y+1/2, -z'
'-x, y+1/2, -z+1/2'

loop_
_atom_site_label
_atom_site_type_symbol
_atom_site_fract_x
_atom_site_fract_y
_atom_site_fract_z
_atom_site_U_iso_or_equiv
_atom_site_adp_type
_atom_site_occupancy
_atom_site_symmetry_multiplicity
_atom_site_calc_flag
_atom_site_refinement_flags
_atom_site_disorder_assembly
_atom_site_disorder_group
Cl1 Cl 0.04371(5) 0.16030(6) 0.85320(4) 0.02345(15) Uani 1 1 d . . .
Cl2 Cl 0.07363(5) 0.16261(6) 0.61966(4) 0.02473(15) Uani 1 1 d . . .
Zr1 Zr 0.201408(17) 0.152074(14) 0.748309(14) 0.01421(7) Uani 1 1 d . . .
C1 C 0.3863(2) 0.05298(18) 0.61429(15) 0.0163(5) Uani 1 1 d . . .
C2 C 0.4987(2) 0.1545(2) 0.53969(19) 0.0332(7) Uani 1 1 d . . .
H2A H 0.4824 0.1758 0.4781 0.040 Uiso 1 1 calc R . .
H2B H 0.5831 0.1637 0.5522 0.040 Uiso 1 1 calc R . .
C3 C 0.4245(2) 0.21006(18) 0.60572(16) 0.0207(5) Uani 1 1 d . . .
C4 C 0.3450(3) 0.2787(2) 0.55760(19) 0.0331(7) Uani 1 1 d . . .
H4A H 0.2952 0.2432 0.5160 0.050 Uiso 1 1 calc R . .
H4B H 0.3924 0.3252 0.5246 0.050 Uiso 1 1 calc R . .
H4C H 0.2957 0.3124 0.6008 0.050 Uiso 1 1 calc R . .
C5 C 0.4995(3) 0.2605(2) 0.6733(2) 0.0390(8) Uani 1 1 d . . .
H5A H 0.4492 0.2920 0.7174 0.058 Uiso 1 1 calc R . .
H5B H 0.5480 0.3086 0.6434 0.058 Uiso 1 1 calc R . .
H5C H 0.5501 0.2139 0.7032 0.058 Uiso 1 1 calc R . .
C6 C 0.3451(2) -0.04305(18) 0.63310(15) 0.0161(5) Uani 1 1 d . . .
C7 C 0.2613(2) -0.05970(18) 0.69800(15) 0.0156(5) Uani 1 1 d . . .
C8 C 0.2216(2) -0.15249(19) 0.71512(15) 0.0198(5) Uani 1 1 d . . .
C9 C 0.2651(2) -0.22542(19) 0.66391(18) 0.0228(6) Uani 1 1 d . . .
H9 H 0.2383 -0.2888 0.6742 0.027 Uiso 1 1 calc R . .
C10 C 0.3463(2) -0.20970(19) 0.59825(17) 0.0230(6) Uani 1 1 d . . .
H10 H 0.3741 -0.2617 0.5635 0.028 Uiso 1 1 calc R . .
C11 C 0.3873(2) -0.11945(18) 0.58274(17) 0.0206(5) Uani 1 1 d . . .
H11 H 0.4443 -0.1087 0.5378 0.025 Uiso 1 1 calc R . .
C12 C 0.1308(3) -0.1689(2) 0.78398(18) 0.0302(6) Uani 1 1 d . . .
H12A H 0.1522 -0.1347 0.8385 0.045 Uiso 1 1 calc R . .
H12B H 0.1250 -0.2375 0.7966 0.045 Uiso 1 1 calc R . .
H12C H 0.0551 -0.1454 0.7624 0.045 Uiso 1 1 calc R . .
N1 N 0.35497(17) 0.13307(15) 0.64916(13) 0.0161(5) Uani 1 1 d . . .
O1 O 0.46686(16) 0.05715(12) 0.55093(11) 0.0239(4) Uani 1 1 d . . .
O2 O 0.21739(13) 0.01309(10) 0.74324(12) 0.0170(3) Uani 1 1 d . . .
C21 C 0.3417(2) 0.23143(18) 0.91567(15) 0.0166(5) Uani 1 1 d . . .
C22 C 0.4289(2) 0.12116(18) 0.99924(16) 0.0206(5) Uani 1 1 d . . .
H22A H 0.3823 0.0951 1.0492 0.025 Uiso 1 1 calc R . .
H22B H 0.5129 0.1092 1.0110 0.025 Uiso 1 1 calc R . .
C23 C 0.3918(2) 0.07575(18) 0.91171(15) 0.0172(5) Uani 1 1 d . . .
C24 C 0.3161(2) -0.01077(18) 0.92927(17) 0.0232(6) Uani 1 1 d . . .
H24A H 0.2389 0.0100 0.9502 0.035 Uiso 1 1 calc R . .
H24B H 0.3531 -0.0508 0.9748 0.035 Uiso 1 1 calc R . .
H24C H 0.3072 -0.0476 0.8743 0.035 Uiso 1 1 calc R . .
C25 C 0.4958(2) 0.0506(2) 0.85436(16) 0.0233(6) Uani 1 1 d . . .
H25A H 0.4684 0.0255 0.7972 0.035 Uiso 1 1 calc R . .
H25B H 0.5434 0.0020 0.8844 0.035 Uiso 1 1 calc R . .
H25C H 0.5433 0.1080 0.8442 0.035 Uiso 1 1 calc R . .
C26 C 0.2968(2) 0.32694(17) 0.90173(15) 0.0174(5) Uani 1 1 d . . .
C27 C 0.2494(2) 0.35376(19) 0.82055(16) 0.0187(5) Uani 1 1 d . . .
C28 C 0.2121(2) 0.44740(19) 0.80684(17) 0.0218(5) Uani 1 1 d . . .
C29 C 0.2174(2) 0.51030(18) 0.87624(18) 0.0251(6) Uani 1 1 d . . .
H29 H 0.1896 0.5738 0.8681 0.030 Uiso 1 1 calc R . .
C30 C 0.2619(2) 0.48402(19) 0.95778(18) 0.0256(6) Uani 1 1 d . . .
H30 H 0.2638 0.5289 1.0052 0.031 Uiso 1 1 calc R . .
C31 C 0.3034(2) 0.39295(18) 0.97041(16) 0.0205(5) Uani 1 1 d . . .
H31 H 0.3365 0.3752 1.0260 0.025 Uiso 1 1 calc R . .
C32 C 0.1669(3) 0.47632(19) 0.71787(18) 0.0299(7) Uani 1 1 d . . .
H32A H 0.1165 0.5327 0.7243 0.045 Uiso 1 1 calc R . .
H32B H 0.1216 0.4236 0.6921 0.045 Uiso 1 1 calc R . .
H32C H 0.2329 0.4917 0.6787 0.045 Uiso 1 1 calc R . .
N21 N 0.32531(16) 0.15572(16) 0.86884(11) 0.0140(4) Uani 1 1 d . . .
O21 O 0.40699(15) 0.22166(12) 0.98810(10) 0.0195(4) Uani 1 1 d . . .
O22 O 0.23911(14) 0.29033(11) 0.75525(13) 0.0199(3) Uani 1 1 d . . .

loop_
_atom_site_aniso_label
_atom_site_aniso_U_11
_atom_site_aniso_U_22
_atom_site_aniso_U_33
_atom_site_aniso_U_23
_atom_site_aniso_U_13
_atom_site_aniso_U_12
Cl1 0.0182(3) 0.0339(4) 0.0182(3) -0.0043(3) 0.0034(2) 0.0013(3)
Cl2 0.0219(3) 0.0349(4) 0.0174(3) -0.0047(3) -0.0050(2) 0.0071(3)
Zr1 0.01485(11) 0.01478(11) 0.01301(10) -0.00147(11) -0.00026(10) 0.00136(8)
C1 0.0128(12) 0.0245(14) 0.0117(11) 0.0009(10) 0.0004(10) 0.0027(10)
C2 0.0333(16) 0.0227(15) 0.0436(16) 0.0090(14) 0.0192(13) 0.0001(13)
C3 0.0205(13) 0.0172(13) 0.0244(12) 0.0045(10) 0.0048(11) -0.0038(10)
C4 0.0348(17) 0.0326(17) 0.0318(15) 0.0203(13) 0.0113(13) 0.0104(13)
C5 0.0369(18) 0.048(2) 0.0322(16) 0.0061(14) -0.0007(14) -0.0217(15)
C6 0.0144(12) 0.0192(13) 0.0147(11) -0.0029(9) -0.0025(9) 0.0014(10)
C7 0.0146(12) 0.0180(13) 0.0143(11) -0.0008(9) -0.0020(9) 0.0013(10)
C8 0.0202(13) 0.0194(13) 0.0198(10) 0.0018(10) -0.0025(9) 0.0021(11)
C9 0.0226(14) 0.0174(14) 0.0286(14) -0.0031(11) -0.0080(11) -0.0019(10)
C10 0.0202(14) 0.0228(15) 0.0260(14) -0.0086(11) -0.0034(11) 0.0061(11)
C11 0.0168(13) 0.0233(14) 0.0218(12) -0.0025(10) 0.0003(10) 0.0029(10)
C12 0.0367(16) 0.0241(15) 0.0297(13) -0.0001(12) 0.0077(12) -0.0083(13)
N1 0.0146(10) 0.0167(12) 0.0171(9) 0.0021(8) 0.0005(8) -0.0004(8)
O1 0.0252(9) 0.0211(10) 0.0253(9) 0.0013(8) 0.0122(8) 0.0001(8)
O2 0.0201(8) 0.0136(8) 0.0172(8) -0.0033(7) 0.0041(9) -0.0001(6)
C21 0.0124(12) 0.0217(14) 0.0156(11) 0.0025(10) 0.0011(10) -0.0013(10)
C22 0.0244(13) 0.0191(13) 0.0184(11) 0.0027(10) -0.0041(11) 0.0017(11)
C23 0.0191(14) 0.0187(13) 0.0139(11) 0.0013(10) -0.0010(10) 0.0022(10)
C24 0.0291(15) 0.0204(13) 0.0202(12) 0.0040(10) -0.0022(11) 0.0013(11)
C25 0.0221(14) 0.0268(15) 0.0211(13) -0.0008(11) -0.0005(11) 0.0080(11)
C26 0.0150(11) 0.0175(12) 0.0197(11) -0.0019(9) 0.0033(10) -0.0016(10)
C27 0.0155(11) 0.0178(13) 0.0227(12) -0.0023(11) 0.0034(10) -0.0001(10)
C28 0.0182(13) 0.0179(13) 0.0292(13) 0.0017(10) 0.0021(11) -0.0004(11)
C29 0.0237(15) 0.0129(13) 0.0388(15) 0.0008(11) 0.0024(12) 0.0005(11)
C30 0.0271(15) 0.0182(15) 0.0315(14) -0.0090(11) 0.0021(12) 0.0002(11)
C31 0.0186(12) 0.0229(13) 0.0200(11) -0.0027(10) 0.0018(11) -0.0028(11)
C32 0.0357(17) 0.0190(14) 0.0351(15) 0.0071(11) -0.0074(13) 0.0012(12)
N21 0.0145(9) 0.0141(10) 0.0134(9) 0.0020(9) -0.0002(7) 0.0021(9)
O21 0.0204(9) 0.0204(9) 0.0176(8) 0.0002(7) -0.0040(7) 0.0006(8)
O22 0.0275(9) 0.0153(8) 0.0168(8) -0.0011(8) -0.0022(9) 0.0033(6)

loop_
_atom_type_symbol
_atom_type_description
_atom_type_scat_dispersion_real
_atom_type_scat_dispersion_imag
_atom_type_scat_source
C C 0.0033 0.0016 'International Tables Vol C Tables 4.2.6.8 and 6.1.1.4'
H H 0.0000 0.0000 'International Tables Vol C Tables 4.2.6.8 and 6.1.1.4'
N N 0.0061 0.0033 'International Tables Vol C Tables 4.2.6.8 and 6.1.1.4'
O O 0.0106 0.0060 'International Tables Vol C Tables 4.2.6.8 and 6.1.1.4'
Cl Cl 0.1484 0.1585 'International Tables Vol C Tables 4.2.6.8 and 6.1.1.4'
Zr Zr -2.9673 0.5597 'International Tables Vol C Tables 4.2.6.8 and 6.1.1.4'

loop_
_geom_angle_atom_site_label_1
_geom_angle_atom_site_label_2
_geom_angle_atom_site_label_3
_geom_angle
_geom_angle_site_symmetry_1
_geom_angle_site_symmetry_3
_geom_angle_publ_flag
O2 Zr1 O22 162.08(7) . . ?
O2 Zr1 N21 89.73(7) . . ?
O22 Zr1 N21 78.66(8) . . ?
O2 Zr1 N1 77.88(7) . . ?
O22 Zr1 N1 88.93(7) . . ?
N21 Zr1 N1 92.54(7) . . ?
O2 Zr1 Cl1 98.26(5) . . ?
O22 Zr1 Cl1 94.69(5) . . ?
N21 Zr1 Cl1 86.69(5) . . ?
N1 Zr1 Cl1 176.07(6) . . ?
O2 Zr1 Cl2 94.90(5) . . ?
O22 Zr1 Cl2 96.50(6) . . ?
N21 Zr1 Cl2 175.16(6) . . ?
N1 Zr1 Cl2 87.07(5) . . ?
Cl1 Zr1 Cl2 94.02(3) . . ?
N1 C1 O1 116.6(2) . . ?
N1 C1 C6 129.4(2) . . ?
O1 C1 C6 114.0(2) . . ?
O1 C2 C3 105.6(2) . . ?
O1 C2 H2A 110.6 . . ?
C3 C2 H2A 110.6 . . ?
O1 C2 H2B 110.6 . . ?
C3 C2 H2B 110.6 . . ?
H2A C2 H2B 108.7 . . ?
N1 C3 C5 110.2(2) . . ?
N1 C3 C4 110.5(2) . . ?
C5 C3 C4 111.6(3) . . ?
N1 C3 C2 102.4(2) . . ?
C5 C3 C2 111.3(2) . . ?
C4 C3 C2 110.4(2) . . ?
C3 C4 H4A 109.5 . . ?
C3 C4 H4B 109.5 . . ?
H4A C4 H4B 109.5 . . ?
C3 C4 H4C 109.5 . . ?
H4A C4 H4C 109.5 . . ?
H4B C4 H4C 109.5 . . ?
C3 C5 H5A 109.5 . . ?
C3 C5 H5B 109.5 . . ?
H5A C5 H5B 109.5 . . ?
C3 C5 H5C 109.5 . . ?
H5A C5 H5C 109.5 . . ?
H5B C5 H5C 109.5 . . ?
C7 C6 C11 119.5(2) . . ?
C7 C6 C1 121.1(2) . . ?
C11 C6 C1 119.4(2) . . ?
O2 C7 C6 119.6(2) . . ?
O2 C7 C8 119.8(2) . . ?
C6 C7 C8 120.6(2) . . ?
C9 C8 C7 118.0(2) . . ?
C9 C8 C12 122.0(2) . . ?
C7 C8 C12 119.9(2) . . ?
C8 C9 C10 122.0(2) . . ?
C8 C9 H9 119.0 . . ?
C10 C9 H9 119.0 . . ?
C11 C10 C9 120.2(2) . . ?
C11 C10 H10 119.9 . . ?
C9 C10 H10 119.9 . . ?
C10 C11 C6 119.7(2) . . ?
C10 C11 H11 120.1 . . ?
C6 C11 H11 120.1 . . ?
C8 C12 H12A 109.5 . . ?
C8 C12 H12B 109.5 . . ?
H12A C12 H12B 109.5 . . ?
C8 C12 H12C 109.5 . . ?
H12A C12 H12C 109.5 . . ?
H12B C12 H12C 109.5 . . ?
C1 N1 C3 107.6(2) . . ?
C1 N1 Zr1 124.92(16) . . ?
C3 N1 Zr1 127.08(15) . . ?
C1 O1 C2 107.80(19) . . ?
C7 O2 Zr1 145.17(15) . . ?
N21 C21 O21 116.5(2) . . ?
N21 C21 C26 129.1(2) . . ?
O21 C21 C26 114.4(2) . . ?
O21 C22 C23 105.00(19) . . ?
O21 C22 H22A 110.7 . . ?
C23 C22 H22A 110.7 . . ?
O21 C22 H22B 110.7 . . ?
C23 C22 H22B 110.7 . . ?
H22A C22 H22B 108.8 . . ?
N21 C23 C25 109.08(19) . . ?
N21 C23 C24 112.5(2) . . ?
C25 C23 C24 111.3(2) . . ?
N21 C23 C22 101.65(19) . . ?
C25 C23 C22 111.9(2) . . ?
C24 C23 C22 110.0(2) . . ?
C23 C24 H24A 109.5 . . ?
C23 C24 H24B 109.5 . . ?
H24A C24 H24B 109.5 . . ?
C23 C24 H24C 109.5 . . ?
H24A C24 H24C 109.5 . . ?
H24B C24 H24C 109.5 . . ?
C23 C25 H25A 109.5 . . ?
C23 C25 H25B 109.5 . . ?
H25A C25 H25B 109.5 . . ?
C23 C25 H25C 109.5 . . ?
H25A C25 H25C 109.5 . . ?
H25B C25 H25C 109.5 . . ?
C27 C26 C31 119.8(2) . . ?
C27 C26 C21 121.0(2) . . ?
C31 C26 C21 119.2(2) . . ?
O22 C27 C26 120.3(2) . . ?
O22 C27 C28 119.4(2) . . ?
C26 C27 C28 120.3(2) . . ?
C29 C28 C27 118.6(2) . . ?
C29 C28 C32 121.8(2) . . ?
C27 C28 C32 119.6(2) . . ?
C28 C29 C30 121.6(2) . . ?
C28 C29 H29 119.2 . . ?
C30 C29 H29 119.2 . . ?
C31 C30 C29 119.9(2) . . ?
C31 C30 H30 120.1 . . ?
C29 C30 H30 120.1 . . ?
C30 C31 C26 119.7(2) . . ?
C30 C31 H31 120.1 . . ?
C26 C31 H31 120.1 . . ?
C28 C32 H32A 109.5 . . ?
C28 C32 H32B 109.5 . . ?
H32A C32 H32B 109.5 . . ?
C28 C32 H32C 109.5 . . ?
H32A C32 H32C 109.5 . . ?
H32B C32 H32C 109.5 . . ?
C21 N21 C23 107.79(18) . . ?
C21 N21 Zr1 122.65(16) . . ?
C23 N21 Zr1 129.40(16) . . ?
C21 O21 C22 107.10(19) . . ?
C27 O22 Zr1 135.14(16) . . ?

loop_
_geom_bond_atom_site_label_1
_geom_bond_atom_site_label_2
_geom_bond_distance
_geom_bond_site_symmetry_2
_geom_bond_publ_flag
Cl1 Zr1 2.3964(6) . ?
Cl2 Zr1 2.4275(6) . ?
Zr1 O2 1.9532(14) . ?
Zr1 O22 1.9831(15) . ?
Zr1 N21 2.2997(18) . ?
Zr1 N1 2.317(2) . ?
C1 N1 1.287(3) . ?
C1 O1 1.325(3) . ?
C1 C6 1.451(4) . ?
C2 O1 1.419(3) . ?
C2 C3 1.519(4) . ?
C2 H2A 0.9900 . ?
C2 H2B 0.9900 . ?
C3 N1 1.488(3) . ?
C3 C5 1.505(4) . ?
C3 C4 1.506(4) . ?
C4 H4A 0.9800 . ?
C4 H4B 0.9800 . ?
C4 H4C 0.9800 . ?
C5 H5A 0.9800 . ?
C5 H5B 0.9800 . ?
C5 H5C 0.9800 . ?
C6 C7 1.386(3) . ?
C6 C11 1.395(3) . ?
C7 O2 1.323(3) . ?
C7 C8 1.398(4) . ?
C8 C9 1.371(4) . ?
C8 C12 1.484(4) . ?
C9 C10 1.372(4) . ?
C9 H9 0.9500 . ?
C10 C11 1.366(4) . ?
C10 H10 0.9500 . ?
C11 H11 0.9500 . ?
C12 H12A 0.9800 . ?
C12 H12B 0.9800 . ?
C12 H12C 0.9800 . ?
C21 N21 1.285(3) . ?
C21 O21 1.327(3) . ?
C21 C26 1.445(4) . ?
C22 O21 1.437(3) . ?
C22 C23 1.521(3) . ?
C22 H22A 0.9900 . ?
C22 H22B 0.9900 . ?
C23 N21 1.498(3) . ?
C23 C25 1.509(3) . ?
C23 C24 1.510(4) . ?
C24 H24A 0.9800 . ?
C24 H24B 0.9800 . ?
C24 H24C 0.9800 . ?
C25 H25A 0.9800 . ?
C25 H25B 0.9800 . ?
C25 H25C 0.9800 . ?
C26 C27 1.387(3) . ?
C26 C31 1.387(3) . ?
C27 O22 1.328(3) . ?
C27 C28 1.392(4) . ?
C28 C29 1.366(4) . ?
C28 C32 1.490(4) . ?
C29 C30 1.377(4) . ?
C29 H29 0.9500 . ?
C30 C31 1.372(4) . ?
C30 H30 0.9500 . ?
C31 H31 0.9500 . ?
C32 H32A 0.9800 . ?
C32 H32B 0.9800 . ?
C32 H32C 0.9800 . ?
